data_4301186
loop_
_publ_author_name
'Junfeng Wang'
'Yingming Yao'
'Yong Zhang'
'Qi Shen'

_publ_section_title
;
Bridged Bis(amidinate) Ytterbium Alkoxide and Phenoxide: Syntheses,
Structures, and Their High Activity for Controlled Polymerization
of l-Lactide and \e-Caprolactone
;
_journal_name_full 'Inorganic Chemistry'
_journal_page_first 744
_journal_page_last 751
_journal_paper_doi 10.1021/ic801189j
_journal_volume 48
_journal_year 2009
_chemical_formula_moiety 'C52 H82 N8 O2 Si4 Yb2'
_chemical_formula_sum 'C52 H82 N8 O2 Si4 Yb2'
_chemical_formula_weight 1309.70
_chemical_name_systematic
; 
 ? 
;
_space_group_IT_number 2
_symmetry_cell_setting triclinic
_symmetry_Int_Tables_number 2
_symmetry_space_group_name_Hall '-P 1'
_symmetry_space_group_name_H-M 'P -1'
_atom_sites_solution_hydrogens geom
_atom_sites_solution_primary direct
_atom_sites_solution_secondary difmap
_audit_creation_method SHELXL-97
_cell_angle_alpha 109.501(9)
_cell_angle_beta 99.684(9)
_cell_angle_gamma 104.004(12)
_cell_formula_units_Z 1
_cell_length_a 10.5426(3)
_cell_length_b 10.7834(5)
_cell_length_c 15.2118(6)
_cell_measurement_reflns_used 6474
_cell_measurement_temperature 193(2)
_cell_measurement_theta_max 25.3
_cell_measurement_theta_min 3.0
_cell_volume 1522.0(2)
_computing_cell_refinement CrystalClear
_computing_data_collection CrystalClear
_computing_data_reduction CrystalStructure
_computing_structure_refinement 'SHELXL-97 (Sheldrick, 1997)'
_computing_structure_solution 'SHELXS-97 (Sheldrick, 1990)'
_diffrn_ambient_temperature 193(2)
_diffrn_detector_area_resol_mean 7.31
_diffrn_measured_fraction_theta_full 0.993
_diffrn_measured_fraction_theta_max 0.993
_diffrn_measurement_device_type 'Rigaku Mercury'
_diffrn_measurement_method \w
_diffrn_radiation_monochromator graphite
_diffrn_radiation_source 'fine-focus sealed tube'
_diffrn_radiation_type MoK\a
_diffrn_radiation_wavelength 0.71070
_diffrn_reflns_av_R_equivalents 0.0300
_diffrn_reflns_av_sigmaI/netI 0.0366
_diffrn_reflns_limit_h_max 12
_diffrn_reflns_limit_h_min -12
_diffrn_reflns_limit_k_max 12
_diffrn_reflns_limit_k_min -12
_diffrn_reflns_limit_l_max 17
_diffrn_reflns_limit_l_min -18
_diffrn_reflns_number 15165
_diffrn_reflns_theta_full 25.35
_diffrn_reflns_theta_max 25.35
_diffrn_reflns_theta_min 3.02
_exptl_absorpt_coefficient_mu 3.174
_exptl_absorpt_correction_T_max 0.7419
_exptl_absorpt_correction_T_min 0.4494
_exptl_absorpt_correction_type multi-scan
_exptl_absorpt_process_details 'Jacobson, R. (1998) Private communication'
_exptl_crystal_colour colorless
_exptl_crystal_density_diffrn 1.429
_exptl_crystal_density_method 'not measured'
_exptl_crystal_description block
_exptl_crystal_F_000 662
_exptl_crystal_size_max 0.30
_exptl_crystal_size_mid 0.20
_exptl_crystal_size_min 0.10
_refine_diff_density_max 1.280
_refine_diff_density_min -1.198
_refine_diff_density_rms 0.101
_refine_ls_extinction_method none
_refine_ls_goodness_of_fit_ref 1.125
_refine_ls_hydrogen_treatment constr
_refine_ls_matrix_type full
_refine_ls_number_parameters 316
_refine_ls_number_reflns 5525
_refine_ls_number_restraints 0
_refine_ls_restrained_S_all 1.125
_refine_ls_R_factor_all 0.0301
_refine_ls_R_factor_gt 0.0269
_refine_ls_shift/su_max 0.002
_refine_ls_shift/su_mean 0.000
_refine_ls_structure_factor_coef Fsqd
_refine_ls_weighting_details 'calc w=1/[\s^2^(Fo^2^)+(0.0314P)^2^+0.2324P] where P=(Fo^2^+2Fc^2^)/3'
_refine_ls_weighting_scheme calc
_refine_ls_wR_factor_gt 0.0618
_refine_ls_wR_factor_ref 0.0636
_reflns_number_gt 5181
_reflns_number_total 5525
_reflns_threshold_expression >2sigma(I)
_cod_data_source_file ic801189j_si_001_2.cif
_cod_data_source_block complex2
_cod_original_cell_volume 1521.96(10)
_cod_original_sg_symbol_Hall '-p 1'
_cod_database_code 4301186

loop_
_symmetry_equiv_pos_as_xyz
'x, y, z'
'-x, -y, -z'

loop_
_atom_site_label
_atom_site_type_symbol
_atom_site_fract_x
_atom_site_fract_y
_atom_site_fract_z
_atom_site_U_iso_or_equiv
_atom_site_adp_type
_atom_site_occupancy
_atom_site_symmetry_multiplicity
_atom_site_calc_flag
_atom_site_refinement_flags
_atom_site_disorder_assembly
_atom_site_disorder_group
Yb1 Yb 0.500339(13) 0.057137(14) 0.620427(9) 0.01943(6) Uani 1 1 d . . .
Si1 Si 0.76684(11) 0.22935(12) 0.86303(7) 0.0328(2) Uani 1 1 d . . .
Si2 Si 0.73726(11) -0.01911(12) 0.22104(8) 0.0320(2) Uani 1 1 d . . .
O1 O 0.6328(2) 0.0072(2) 0.52451(16) 0.0214(5) Uani 1 1 d . . .
N1 N 0.6631(3) 0.2255(3) 0.7605(2) 0.0265(7) Uani 1 1 d . . .
N2 N 0.5551(3) 0.2952(3) 0.6532(2) 0.0264(7) Uani 1 1 d . . .
N3 N 0.6477(3) 0.0387(3) 0.3023(2) 0.0254(7) Uani 1 1 d . . .
N4 N 0.5316(3) 0.1642(3) 0.3841(2) 0.0265(7) Uani 1 1 d . . .
C1 C 0.6462(3) 0.3295(4) 0.7357(2) 0.0238(8) Uani 1 1 d . . .
C2 C 0.6230(3) 0.1593(4) 0.3343(2) 0.0227(7) Uani 1 1 d . . .
C3 C 0.5408(4) 0.4020(4) 0.6163(3) 0.0292(8) Uani 1 1 d . . .
H3A H 0.5889 0.4948 0.6687 0.035 Uiso 1 1 calc R . .
H3B H 0.4435 0.3932 0.5978 0.035 Uiso 1 1 calc R . .
C4 C 0.5974(4) 0.3922(4) 0.5284(3) 0.0305(8) Uani 1 1 d . . .
H4A H 0.6795 0.3636 0.5376 0.037 Uiso 1 1 calc R . .
H4B H 0.6265 0.4861 0.5276 0.037 Uiso 1 1 calc R . .
C5 C 0.5001(4) 0.2917(4) 0.4287(3) 0.0297(8) Uani 1 1 d . . .
H5A H 0.4068 0.2663 0.4358 0.036 Uiso 1 1 calc R . .
H5B H 0.5011 0.3411 0.3842 0.036 Uiso 1 1 calc R . .
C6 C 0.7277(4) 0.4786(4) 0.7983(3) 0.0314(9) Uani 1 1 d . . .
C7 C 0.6749(5) 0.5592(5) 0.8649(3) 0.0501(12) Uani 1 1 d . . .
H7 H 0.5901 0.5187 0.8739 0.060 Uiso 1 1 calc R . .
C8 C 0.7458(8) 0.6979(6) 0.9179(4) 0.0782(19) Uani 1 1 d . . .
H8 H 0.7086 0.7530 0.9626 0.094 Uiso 1 1 calc R . .
C9 C 0.8691(8) 0.7572(5) 0.9068(5) 0.089(3) Uani 1 1 d . . .
H9 H 0.9173 0.8529 0.9439 0.107 Uiso 1 1 calc R . .
C10 C 0.9232(6) 0.6785(6) 0.8420(5) 0.0759(19) Uani 1 1 d . . .
H10 H 1.0092 0.7195 0.8347 0.091 Uiso 1 1 calc R . .
C11 C 0.8526(4) 0.5393(4) 0.7872(3) 0.0485(12) Uani 1 1 d . . .
H11 H 0.8898 0.4852 0.7420 0.058 Uiso 1 1 calc R . .
C12 C 0.9505(4) 0.3012(6) 0.8736(4) 0.0604(14) Uani 1 1 d . . .
H12A H 0.9719 0.2456 0.8159 0.091 Uiso 1 1 calc R . .
H12B H 1.0049 0.2982 0.9314 0.091 Uiso 1 1 calc R . .
H12C H 0.9715 0.3976 0.8792 0.091 Uiso 1 1 calc R . .
C13 C 0.7293(5) 0.0447(5) 0.8486(3) 0.0514(12) Uani 1 1 d . . .
H13A H 0.6341 0.0067 0.8466 0.077 Uiso 1 1 calc R . .
H13B H 0.7883 0.0394 0.9035 0.077 Uiso 1 1 calc R . .
H13C H 0.7459 -0.0091 0.7881 0.077 Uiso 1 1 calc R . .
C14 C 0.7311(6) 0.3272(6) 0.9771(3) 0.0596(14) Uani 1 1 d . . .
H14A H 0.7571 0.4261 0.9887 0.089 Uiso 1 1 calc R . .
H14B H 0.7835 0.3148 1.0313 0.089 Uiso 1 1 calc R . .
H14C H 0.6340 0.2923 0.9714 0.089 Uiso 1 1 calc R . .
C15 C 0.6939(4) 0.2837(4) 0.3157(3) 0.0271(8) Uani 1 1 d . . .
C16 C 0.8254(4) 0.3637(4) 0.3696(3) 0.0411(10) Uani 1 1 d . . .
H16 H 0.8718 0.3389 0.4170 0.049 Uiso 1 1 calc R . .
C17 C 0.8898(5) 0.4804(5) 0.3546(4) 0.0561(13) Uani 1 1 d . . .
H17 H 0.9800 0.5357 0.3923 0.067 Uiso 1 1 calc R . .
C18 C 0.8251(5) 0.5165(5) 0.2863(4) 0.0538(13) Uani 1 1 d . . .
H18 H 0.8700 0.5966 0.2767 0.065 Uiso 1 1 calc R . .
C19 C 0.6947(5) 0.4368(5) 0.2314(3) 0.0454(11) Uani 1 1 d . . .
H19 H 0.6499 0.4609 0.1829 0.055 Uiso 1 1 calc R . .
C20 C 0.6283(4) 0.3209(4) 0.2468(3) 0.0346(9) Uani 1 1 d . . .
H20 H 0.5375 0.2670 0.2097 0.041 Uiso 1 1 calc R . .
C21 C 0.6950(6) 0.0180(5) 0.1105(3) 0.0547(13) Uani 1 1 d . . .
H21A H 0.5982 -0.0288 0.0771 0.082 Uiso 1 1 calc R . .
H21B H 0.7490 -0.0160 0.0671 0.082 Uiso 1 1 calc R . .
H21C H 0.7156 0.1184 0.1291 0.082 Uiso 1 1 calc R . .
C22 C 0.6866(5) -0.2118(4) 0.1861(3) 0.0465(11) Uani 1 1 d . . .
H22A H 0.7078 -0.2315 0.2443 0.070 Uiso 1 1 calc R . .
H22B H 0.7366 -0.2513 0.1413 0.070 Uiso 1 1 calc R . .
H22C H 0.5888 -0.2533 0.1545 0.070 Uiso 1 1 calc R . .
C23 C 0.9252(5) 0.0536(6) 0.2748(4) 0.0581(13) Uani 1 1 d . . .
H23A H 0.9545 0.1545 0.2938 0.087 Uiso 1 1 calc R . .
H23B H 0.9703 0.0121 0.2269 0.087 Uiso 1 1 calc R . .
H23C H 0.9495 0.0325 0.3320 0.087 Uiso 1 1 calc R . .
C24 C 0.7698(3) 0.0136(4) 0.5584(3) 0.0261(8) Uani 1 1 d . . .
H24 H 0.7792 -0.0043 0.6192 0.031 Uiso 1 1 calc R . .
C25 C 0.8641(4) 0.1573(4) 0.5820(3) 0.0449(11) Uani 1 1 d . . .
H25A H 0.8573 0.1761 0.5229 0.067 Uiso 1 1 calc R . .
H25B H 0.9578 0.1629 0.6082 0.067 Uiso 1 1 calc R . .
H25C H 0.8385 0.2262 0.6301 0.067 Uiso 1 1 calc R . .
C26 C 0.8053(4) -0.0964(4) 0.4843(3) 0.0379(10) Uani 1 1 d . . .
H26A H 0.7387 -0.1875 0.4673 0.057 Uiso 1 1 calc R . .
H26B H 0.8961 -0.0970 0.5114 0.057 Uiso 1 1 calc R . .
H26C H 0.8039 -0.0760 0.4261 0.057 Uiso 1 1 calc R . .

loop_
_atom_site_aniso_label
_atom_site_aniso_U_11
_atom_site_aniso_U_22
_atom_site_aniso_U_33
_atom_site_aniso_U_23
_atom_site_aniso_U_13
_atom_site_aniso_U_12
Yb1 0.02369(10) 0.01917(10) 0.01887(9) 0.00933(7) 0.00863(7) 0.00815(6)
Si1 0.0371(6) 0.0346(6) 0.0244(5) 0.0144(5) 0.0009(5) 0.0087(5)
Si2 0.0433(6) 0.0338(6) 0.0356(6) 0.0200(5) 0.0262(5) 0.0216(5)
O1 0.0183(11) 0.0268(13) 0.0236(12) 0.0121(11) 0.0084(10) 0.0100(10)
N1 0.0326(16) 0.0225(16) 0.0239(16) 0.0096(13) 0.0058(13) 0.0085(13)
N2 0.0351(17) 0.0222(16) 0.0238(16) 0.0104(13) 0.0052(14) 0.0124(13)
N3 0.0332(16) 0.0237(16) 0.0289(16) 0.0147(14) 0.0175(13) 0.0134(13)
N4 0.0396(17) 0.0235(16) 0.0280(16) 0.0151(14) 0.0187(14) 0.0163(14)
C1 0.0291(18) 0.0213(19) 0.0223(18) 0.0075(15) 0.0121(15) 0.0082(15)
C2 0.0275(18) 0.0211(18) 0.0217(18) 0.0105(15) 0.0072(15) 0.0081(14)
C3 0.044(2) 0.0203(19) 0.0260(19) 0.0094(16) 0.0080(17) 0.0158(16)
C4 0.034(2) 0.024(2) 0.038(2) 0.0149(17) 0.0091(17) 0.0127(16)
C5 0.044(2) 0.029(2) 0.029(2) 0.0176(17) 0.0161(17) 0.0208(17)
C6 0.045(2) 0.024(2) 0.0255(19) 0.0118(17) 0.0032(17) 0.0132(17)
C7 0.075(3) 0.035(3) 0.033(2) 0.003(2) 0.011(2) 0.022(2)
C8 0.133(6) 0.034(3) 0.043(3) -0.006(2) -0.006(3) 0.034(4)
C9 0.133(6) 0.019(3) 0.063(4) 0.004(3) -0.043(4) 0.000(3)
C10 0.063(3) 0.048(4) 0.091(4) 0.038(3) -0.019(3) -0.014(3)
C11 0.049(3) 0.034(3) 0.056(3) 0.019(2) 0.008(2) 0.002(2)
C12 0.038(2) 0.082(4) 0.060(3) 0.044(3) -0.006(2) 0.008(2)
C13 0.066(3) 0.045(3) 0.043(3) 0.027(2) -0.002(2) 0.014(2)
C14 0.081(4) 0.069(4) 0.027(2) 0.017(2) 0.004(2) 0.029(3)
C15 0.035(2) 0.0235(19) 0.0287(19) 0.0129(16) 0.0182(17) 0.0094(16)
C16 0.040(2) 0.042(3) 0.039(2) 0.020(2) 0.0101(19) 0.0047(19)
C17 0.051(3) 0.044(3) 0.061(3) 0.021(3) 0.016(2) -0.007(2)
C18 0.066(3) 0.037(3) 0.066(3) 0.031(2) 0.034(3) 0.005(2)
C19 0.065(3) 0.043(3) 0.054(3) 0.036(2) 0.030(2) 0.028(2)
C20 0.040(2) 0.034(2) 0.036(2) 0.0203(19) 0.0148(18) 0.0126(18)
C21 0.098(4) 0.054(3) 0.040(3) 0.026(2) 0.043(3) 0.044(3)
C22 0.069(3) 0.039(3) 0.049(3) 0.019(2) 0.035(2) 0.032(2)
C23 0.048(3) 0.069(4) 0.077(4) 0.035(3) 0.035(3) 0.030(3)
C24 0.0214(17) 0.037(2) 0.0264(19) 0.0166(17) 0.0096(15) 0.0134(15)
C25 0.026(2) 0.037(2) 0.059(3) 0.005(2) 0.017(2) 0.0042(18)
C26 0.032(2) 0.038(2) 0.048(2) 0.015(2) 0.0170(19) 0.0169(18)

loop_
_atom_type_symbol
_atom_type_description
_atom_type_scat_dispersion_real
_atom_type_scat_dispersion_imag
_atom_type_scat_source
C C 0.0033 0.0016 'International Tables Vol C Tables 4.2.6.8 and 6.1.1.4'
H H 0.0000 0.0000 'International Tables Vol C Tables 4.2.6.8 and 6.1.1.4'
N N 0.0061 0.0033 'International Tables Vol C Tables 4.2.6.8 and 6.1.1.4'
O O 0.0106 0.0060 'International Tables Vol C Tables 4.2.6.8 and 6.1.1.4'
Si Si 0.0817 0.0704 'International Tables Vol C Tables 4.2.6.8 and 6.1.1.4'
Yb Yb -0.3850 5.5486 'International Tables Vol C Tables 4.2.6.8 and 6.1.1.4'

loop_
_geom_angle_atom_site_label_1
_geom_angle_atom_site_label_2
_geom_angle_atom_site_label_3
_geom_angle
_geom_angle_site_symmetry_1
_geom_angle_site_symmetry_3
_geom_angle_publ_flag
O1 Yb1 O1 76.59(9) 2_656 . ?
O1 Yb1 N4 95.69(10) 2_656 2_656 ?
O1 Yb1 N4 85.08(9) . 2_656 ?
O1 Yb1 N1 151.57(10) 2_656 . ?
O1 Yb1 N1 99.94(9) . . ?
N4 Yb1 N1 112.26(10) 2_656 . ?
O1 Yb1 N2 94.30(9) 2_656 . ?
O1 Yb1 N2 98.09(10) . . ?
N4 Yb1 N2 169.97(10) 2_656 . ?
N1 Yb1 N2 57.88(10) . . ?
O1 Yb1 N3 102.19(9) 2_656 2_656 ?
O1 Yb1 N3 142.78(10) . 2_656 ?
N4 Yb1 N3 57.83(10) 2_656 2_656 ?
N1 Yb1 N3 97.25(10) . 2_656 ?
N2 Yb1 N3 118.97(10) . 2_656 ?
O1 Yb1 C2 99.24(9) 2_656 2_656 ?
O1 Yb1 C2 113.69(9) . 2_656 ?
N4 Yb1 C2 28.73(10) 2_656 2_656 ?
N1 Yb1 C2 107.74(10) . 2_656 ?
N2 Yb1 C2 147.52(10) . 2_656 ?
N3 Yb1 C2 29.12(10) 2_656 2_656 ?
O1 Yb1 C1 122.84(10) 2_656 . ?
O1 Yb1 C1 100.18(9) . . ?
N4 Yb1 C1 141.38(11) 2_656 . ?
N1 Yb1 C1 29.13(10) . . ?
N2 Yb1 C1 28.75(10) . . ?
N3 Yb1 C1 110.60(10) 2_656 . ?
C2 Yb1 C1 131.22(10) 2_656 . ?
O1 Yb1 Yb1 38.56(6) 2_656 2_656 ?
O1 Yb1 Yb1 38.03(6) . 2_656 ?
N4 Yb1 Yb1 90.45(7) 2_656 2_656 ?
N1 Yb1 Yb1 131.87(7) . 2_656 ?
N2 Yb1 Yb1 97.91(7) . 2_656 ?
N3 Yb1 Yb1 130.10(7) 2_656 2_656 ?
C2 Yb1 Yb1 111.05(7) 2_656 2_656 ?
C1 Yb1 Yb1 117.17(7) . 2_656 ?
N1 Si1 C14 113.25(19) . . ?
N1 Si1 C12 112.54(18) . . ?
C14 Si1 C12 108.8(3) . . ?
N1 Si1 C13 105.44(17) . . ?
C14 Si1 C13 108.2(2) . . ?
C12 Si1 C13 108.3(2) . . ?
N3 Si2 C21 112.74(18) . . ?
N3 Si2 C23 113.2(2) . . ?
C21 Si2 C23 108.4(2) . . ?
N3 Si2 C22 105.18(17) . . ?
C21 Si2 C22 109.4(2) . . ?
C23 Si2 C22 107.8(2) . . ?
C24 O1 Yb1 132.8(2) . 2_656 ?
C24 O1 Yb1 123.74(19) . . ?
Yb1 O1 Yb1 103.41(9) 2_656 . ?
C1 N1 Si1 130.3(3) . . ?
C1 N1 Yb1 92.6(2) . . ?
Si1 N1 Yb1 137.10(16) . . ?
C1 N2 C3 120.0(3) . . ?
C1 N2 Yb1 92.6(2) . . ?
C3 N2 Yb1 146.8(2) . . ?
C2 N3 Si2 130.3(2) . . ?
C2 N3 Yb1 91.9(2) . 2_656 ?
Si2 N3 Yb1 137.22(16) . 2_656 ?
C2 N4 C5 122.0(3) . . ?
C2 N4 Yb1 94.3(2) . 2_656 ?
C5 N4 Yb1 143.0(2) . 2_656 ?
N2 C1 N1 116.9(3) . . ?
N2 C1 C6 121.5(3) . . ?
N1 C1 C6 121.6(3) . . ?
N2 C1 Yb1 58.64(18) . . ?
N1 C1 Yb1 58.27(18) . . ?
C6 C1 Yb1 179.2(3) . . ?
N4 C2 N3 115.9(3) . . ?
N4 C2 C15 121.3(3) . . ?
N3 C2 C15 122.8(3) . . ?
N4 C2 Yb1 56.94(17) . 2_656 ?
N3 C2 Yb1 59.03(17) . 2_656 ?
C15 C2 Yb1 176.6(2) . 2_656 ?
N2 C3 C4 113.1(3) . . ?
N2 C3 H3A 108.9 . . ?
C4 C3 H3A 108.9 . . ?
N2 C3 H3B 108.9 . . ?
C4 C3 H3B 108.9 . . ?
H3A C3 H3B 107.8 . . ?
C3 C4 C5 116.2(3) . . ?
C3 C4 H4A 108.2 . . ?
C5 C4 H4A 108.2 . . ?
C3 C4 H4B 108.2 . . ?
C5 C4 H4B 108.2 . . ?
H4A C4 H4B 107.4 . . ?
N4 C5 C4 115.0(3) . . ?
N4 C5 H5A 108.5 . . ?
C4 C5 H5A 108.5 . . ?
N4 C5 H5B 108.5 . . ?
C4 C5 H5B 108.5 . . ?
H5A C5 H5B 107.5 . . ?
C11 C6 C7 119.1(4) . . ?
C11 C6 C1 120.8(4) . . ?
C7 C6 C1 119.9(4) . . ?
C8 C7 C6 119.9(5) . . ?
C8 C7 H7 120.0 . . ?
C6 C7 H7 120.0 . . ?
C9 C8 C7 120.7(6) . . ?
C9 C8 H8 119.6 . . ?
C7 C8 H8 119.6 . . ?
C8 C9 C10 120.0(5) . . ?
C8 C9 H9 120.0 . . ?
C10 C9 H9 120.0 . . ?
C9 C10 C11 120.1(6) . . ?
C9 C10 H10 120.0 . . ?
C11 C10 H10 120.0 . . ?
C10 C11 C6 120.2(5) . . ?
C10 C11 H11 119.9 . . ?
C6 C11 H11 119.9 . . ?
Si1 C12 H12A 109.5 . . ?
Si1 C12 H12B 109.5 . . ?
H12A C12 H12B 109.5 . . ?
Si1 C12 H12C 109.5 . . ?
H12A C12 H12C 109.5 . . ?
H12B C12 H12C 109.5 . . ?
Si1 C13 H13A 109.5 . . ?
Si1 C13 H13B 109.5 . . ?
H13A C13 H13B 109.5 . . ?
Si1 C13 H13C 109.5 . . ?
H13A C13 H13C 109.5 . . ?
H13B C13 H13C 109.5 . . ?
Si1 C14 H14A 109.5 . . ?
Si1 C14 H14B 109.5 . . ?
H14A C14 H14B 109.5 . . ?
Si1 C14 H14C 109.5 . . ?
H14A C14 H14C 109.5 . . ?
H14B C14 H14C 109.5 . . ?
C16 C15 C20 119.2(3) . . ?
C16 C15 C2 119.7(3) . . ?
C20 C15 C2 121.1(3) . . ?
C15 C16 C17 119.9(4) . . ?
C15 C16 H16 120.0 . . ?
C17 C16 H16 120.0 . . ?
C18 C17 C16 120.7(4) . . ?
C18 C17 H17 119.6 . . ?
C16 C17 H17 119.6 . . ?
C17 C18 C19 120.0(4) . . ?
C17 C18 H18 120.0 . . ?
C19 C18 H18 120.0 . . ?
C18 C19 C20 119.9(4) . . ?
C18 C19 H19 120.1 . . ?
C20 C19 H19 120.1 . . ?
C15 C20 C19 120.3(4) . . ?
C15 C20 H20 119.8 . . ?
C19 C20 H20 119.8 . . ?
Si2 C21 H21A 109.5 . . ?
Si2 C21 H21B 109.5 . . ?
H21A C21 H21B 109.5 . . ?
Si2 C21 H21C 109.5 . . ?
H21A C21 H21C 109.5 . . ?
H21B C21 H21C 109.5 . . ?
Si2 C22 H22A 109.5 . . ?
Si2 C22 H22B 109.5 . . ?
H22A C22 H22B 109.5 . . ?
Si2 C22 H22C 109.5 . . ?
H22A C22 H22C 109.5 . . ?
H22B C22 H22C 109.5 . . ?
Si2 C23 H23A 109.5 . . ?
Si2 C23 H23B 109.5 . . ?
H23A C23 H23B 109.5 . . ?
Si2 C23 H23C 109.5 . . ?
H23A C23 H23C 109.5 . . ?
H23B C23 H23C 109.5 . . ?
O1 C24 C25 109.6(3) . . ?
O1 C24 C26 110.6(3) . . ?
C25 C24 C26 111.5(3) . . ?
O1 C24 H24 108.4 . . ?
C25 C24 H24 108.4 . . ?
C26 C24 H24 108.4 . . ?
C24 C25 H25A 109.5 . . ?
C24 C25 H25B 109.5 . . ?
H25A C25 H25B 109.5 . . ?
C24 C25 H25C 109.5 . . ?
H25A C25 H25C 109.5 . . ?
H25B C25 H25C 109.5 . . ?
C24 C26 H26A 109.5 . . ?
C24 C26 H26B 109.5 . . ?
H26A C26 H26B 109.5 . . ?
C24 C26 H26C 109.5 . . ?
H26A C26 H26C 109.5 . . ?
H26B C26 H26C 109.5 . . ?

loop_
_geom_bond_atom_site_label_1
_geom_bond_atom_site_label_2
_geom_bond_distance
_geom_bond_site_symmetry_2
_geom_bond_publ_flag
Yb1 O1 2.186(2) 2_656 ?
Yb1 O1 2.212(2) . ?
Yb1 N4 2.304(3) 2_656 ?
Yb1 N1 2.337(3) . ?
Yb1 N2 2.346(3) . ?
Yb1 N3 2.352(3) 2_656 ?
Yb1 C2 2.742(3) 2_656 ?
Yb1 C1 2.745(3) . ?
Yb1 Yb1 3.4518(4) 2_656 ?
Si1 N1 1.730(3) . ?
Si1 C14 1.859(5) . ?
Si1 C12 1.861(5) . ?
Si1 C13 1.862(4) . ?
Si2 N3 1.724(3) . ?
Si2 C21 1.862(4) . ?
Si2 C23 1.866(5) . ?
Si2 C22 1.875(4) . ?
O1 C24 1.427(4) . ?
O1 Yb1 2.186(2) 2_656 ?
N1 C1 1.338(4) . ?
N2 C1 1.321(4) . ?
N2 C3 1.467(4) . ?
N3 C2 1.335(4) . ?
N3 Yb1 2.352(3) 2_656 ?
N4 C2 1.322(4) . ?
N4 C5 1.461(5) . ?
N4 Yb1 2.304(3) 2_656 ?
C1 C6 1.505(5) . ?
C2 C15 1.509(5) . ?
C2 Yb1 2.742(3) 2_656 ?
C3 C4 1.536(5) . ?
C3 H3A 0.9900 . ?
C3 H3B 0.9900 . ?
C4 C5 1.539(5) . ?
C4 H4A 0.9900 . ?
C4 H4B 0.9900 . ?
C5 H5A 0.9900 . ?
C5 H5B 0.9900 . ?
C6 C11 1.386(6) . ?
C6 C7 1.387(6) . ?
C7 C8 1.377(7) . ?
C7 H7 0.9500 . ?
C8 C9 1.368(10) . ?
C8 H8 0.9500 . ?
C9 C10 1.371(10) . ?
C9 H9 0.9500 . ?
C10 C11 1.385(7) . ?
C10 H10 0.9500 . ?
C11 H11 0.9500 . ?
C12 H12A 0.9800 . ?
C12 H12B 0.9800 . ?
C12 H12C 0.9800 . ?
C13 H13A 0.9800 . ?
C13 H13B 0.9800 . ?
C13 H13C 0.9800 . ?
C14 H14A 0.9800 . ?
C14 H14B 0.9800 . ?
C14 H14C 0.9800 . ?
C15 C16 1.380(5) . ?
C15 C20 1.382(5) . ?
C16 C17 1.389(6) . ?
C16 H16 0.9500 . ?
C17 C18 1.361(7) . ?
C17 H17 0.9500 . ?
C18 C19 1.375(7) . ?
C18 H18 0.9500 . ?
C19 C20 1.391(6) . ?
C19 H19 0.9500 . ?
C20 H20 0.9500 . ?
C21 H21A 0.9800 . ?
C21 H21B 0.9800 . ?
C21 H21C 0.9800 . ?
C22 H22A 0.9800 . ?
C22 H22B 0.9800 . ?
C22 H22C 0.9800 . ?
C23 H23A 0.9800 . ?
C23 H23B 0.9800 . ?
C23 H23C 0.9800 . ?
C24 C25 1.510(5) . ?
C24 C26 1.510(5) . ?
C24 H24 1.0000 . ?
C25 H25A 0.9800 . ?
C25 H25B 0.9800 . ?
C25 H25C 0.9800 . ?
C26 H26A 0.9800 . ?
C26 H26B 0.9800 . ?
C26 H26C 0.9800 . ?

loop_
_geom_torsion_atom_site_label_1
_geom_torsion_atom_site_label_2
_geom_torsion_atom_site_label_3
_geom_torsion_atom_site_label_4
_geom_torsion
_geom_torsion_site_symmetry_1
_geom_torsion_site_symmetry_2
_geom_torsion_site_symmetry_3
_geom_torsion_site_symmetry_4
_geom_torsion_publ_flag
O1 Yb1 O1 C24 -177.5(3) 2_656 . . . ?
N4 Yb1 O1 C24 -80.4(2) 2_656 . . . ?
N1 Yb1 O1 C24 31.4(2) . . . . ?
N2 Yb1 O1 C24 90.0(2) . . . . ?
N3 Yb1 O1 C24 -84.9(3) 2_656 . . . ?
C2 Yb1 O1 C24 -83.1(2) 2_656 . . . ?
C1 Yb1 O1 C24 61.0(2) . . . . ?
Yb1 Yb1 O1 C24 -177.5(3) 2_656 . . . ?
O1 Yb1 O1 Yb1 0.0 2_656 . . 2_656 ?
N4 Yb1 O1 Yb1 97.06(11) 2_656 . . 2_656 ?
N1 Yb1 O1 Yb1 -151.17(10) . . . 2_656 ?
N2 Yb1 O1 Yb1 -92.52(10) . . . 2_656 ?
N3 Yb1 O1 Yb1 92.58(16) 2_656 . . 2_656 ?
C2 Yb1 O1 Yb1 94.34(11) 2_656 . . 2_656 ?
C1 Yb1 O1 Yb1 -121.57(10) . . . 2_656 ?
C14 Si1 N1 C1 59.3(4) . . . . ?
C12 Si1 N1 C1 -64.6(4) . . . . ?
C13 Si1 N1 C1 177.4(3) . . . . ?
C14 Si1 N1 Yb1 -117.9(3) . . . . ?
C12 Si1 N1 Yb1 118.2(3) . . . . ?
C13 Si1 N1 Yb1 0.3(3) . . . . ?
O1 Yb1 N1 C1 13.0(3) 2_656 . . . ?
O1 Yb1 N1 C1 93.1(2) . . . . ?
N4 Yb1 N1 C1 -178.16(19) 2_656 . . . ?
N2 Yb1 N1 C1 -0.24(19) . . . . ?
N3 Yb1 N1 C1 -120.0(2) 2_656 . . . ?
C2 Yb1 N1 C1 -147.9(2) 2_656 . . . ?
Yb1 Yb1 N1 C1 69.6(2) 2_656 . . . ?
O1 Yb1 N1 Si1 -169.19(16) 2_656 . . . ?
O1 Yb1 N1 Si1 -89.0(2) . . . . ?
N4 Yb1 N1 Si1 -0.3(3) 2_656 . . . ?
N2 Yb1 N1 Si1 177.6(3) . . . . ?
N3 Yb1 N1 Si1 57.8(2) 2_656 . . . ?
C2 Yb1 N1 Si1 29.9(3) 2_656 . . . ?
C1 Yb1 N1 Si1 177.9(4) . . . . ?
Yb1 Yb1 N1 Si1 -112.5(2) 2_656 . . . ?
O1 Yb1 N2 C1 -173.5(2) 2_656 . . . ?
O1 Yb1 N2 C1 -96.4(2) . . . . ?
N4 Yb1 N2 C1 11.4(7) 2_656 . . . ?
N1 Yb1 N2 C1 0.25(19) . . . . ?
N3 Yb1 N2 C1 80.0(2) 2_656 . . . ?
C2 Yb1 N2 C1 71.8(3) 2_656 . . . ?
Yb1 Yb1 N2 C1 -134.86(19) 2_656 . . . ?
O1 Yb1 N2 C3 -4.1(4) 2_656 . . . ?
O1 Yb1 N2 C3 72.9(4) . . . . ?
N4 Yb1 N2 C3 -179.3(5) 2_656 . . . ?
N1 Yb1 N2 C3 169.6(5) . . . . ?
N3 Yb1 N2 C3 -110.6(4) 2_656 . . . ?
C2 Yb1 N2 C3 -118.9(4) 2_656 . . . ?
C1 Yb1 N2 C3 169.3(6) . . . . ?
Yb1 Yb1 N2 C3 34.5(4) 2_656 . . . ?
C21 Si2 N3 C2 -45.1(4) . . . . ?
C23 Si2 N3 C2 78.4(4) . . . . ?
C22 Si2 N3 C2 -164.2(3) . . . . ?
C21 Si2 N3 Yb1 123.2(3) . . . 2_656 ?
C23 Si2 N3 Yb1 -113.3(3) . . . 2_656 ?
C22 Si2 N3 Yb1 4.1(3) . . . 2_656 ?
C3 N2 C1 N1 -173.7(3) . . . . ?
Yb1 N2 C1 N1 -0.4(3) . . . . ?
C3 N2 C1 C6 5.8(5) . . . . ?
Yb1 N2 C1 C6 179.1(3) . . . . ?
C3 N2 C1 Yb1 -173.3(4) . . . . ?
Si1 N1 C1 N2 -177.7(3) . . . . ?
Yb1 N1 C1 N2 0.4(3) . . . . ?
Si1 N1 C1 C6 2.8(5) . . . . ?
Yb1 N1 C1 C6 -179.1(3) . . . . ?
Si1 N1 C1 Yb1 -178.1(3) . . . . ?
O1 Yb1 C1 N2 7.7(2) 2_656 . . . ?
O1 Yb1 C1 N2 88.3(2) . . . . ?
N4 Yb1 C1 N2 -176.84(18) 2_656 . . . ?
N1 Yb1 C1 N2 -179.6(3) . . . . ?
N3 Yb1 C1 N2 -113.0(2) 2_656 . . . ?
C2 Yb1 C1 N2 -137.3(2) 2_656 . . . ?
Yb1 Yb1 C1 N2 52.1(2) 2_656 . . . ?
O1 Yb1 C1 N1 -172.70(18) 2_656 . . . ?
O1 Yb1 C1 N1 -92.2(2) . . . . ?
N4 Yb1 C1 N1 2.7(3) 2_656 . . . ?
N2 Yb1 C1 N1 179.6(3) . . . . ?
N3 Yb1 C1 N1 66.6(2) 2_656 . . . ?
C2 Yb1 C1 N1 42.3(3) 2_656 . . . ?
Yb1 Yb1 C1 N1 -128.32(18) 2_656 . . . ?
O1 Yb1 C1 C6 -92(21) 2_656 . . . ?
O1 Yb1 C1 C6 -11(21) . . . . ?
N4 Yb1 C1 C6 84(21) 2_656 . . . ?
N1 Yb1 C1 C6 81(21) . . . . ?
N2 Yb1 C1 C6 -99(21) . . . . ?
N3 Yb1 C1 C6 148(21) 2_656 . . . ?
C2 Yb1 C1 C6 123(21) 2_656 . . . ?
Yb1 Yb1 C1 C6 -47(21) 2_656 . . . ?
C5 N4 C2 N3 176.2(3) . . . . ?
Yb1 N4 C2 N3 3.3(3) 2_656 . . . ?
C5 N4 C2 C15 -3.7(5) . . . . ?
Yb1 N4 C2 C15 -176.6(3) 2_656 . . . ?
C5 N4 C2 Yb1 172.9(4) . . . 2_656 ?
Si2 N3 C2 N4 168.9(3) . . . . ?
Yb1 N3 C2 N4 -3.2(3) 2_656 . . . ?
Si2 N3 C2 C15 -11.2(5) . . . . ?
Yb1 N3 C2 C15 176.7(3) 2_656 . . . ?
Si2 N3 C2 Yb1 172.1(3) . . . 2_656 ?
C1 N2 C3 C4 107.1(4) . . . . ?
Yb1 N2 C3 C4 -60.6(6) . . . . ?
N2 C3 C4 C5 85.6(4) . . . . ?
C2 N4 C5 C4 -83.3(4) . . . . ?
Yb1 N4 C5 C4 84.9(5) 2_656 . . . ?
C3 C4 C5 N4 -107.3(4) . . . . ?
N2 C1 C6 C11 -91.3(5) . . . . ?
N1 C1 C6 C11 88.2(5) . . . . ?
Yb1 C1 C6 C11 8(21) . . . . ?
N2 C1 C6 C7 85.5(5) . . . . ?
N1 C1 C6 C7 -95.0(5) . . . . ?
Yb1 C1 C6 C7 -176(100) . . . . ?
C11 C6 C7 C8 0.9(6) . . . . ?
C1 C6 C7 C8 -175.9(4) . . . . ?
C6 C7 C8 C9 -1.0(8) . . . . ?
C7 C8 C9 C10 0.3(9) . . . . ?
C8 C9 C10 C11 0.5(9) . . . . ?
C9 C10 C11 C6 -0.6(8) . . . . ?
C7 C6 C11 C10 -0.1(7) . . . . ?
C1 C6 C11 C10 176.7(4) . . . . ?
N4 C2 C15 C16 102.4(4) . . . . ?
N3 C2 C15 C16 -77.5(5) . . . . ?
Yb1 C2 C15 C16 45(4) 2_656 . . . ?
N4 C2 C15 C20 -76.2(5) . . . . ?
N3 C2 C15 C20 103.9(4) . . . . ?
Yb1 C2 C15 C20 -133(4) 2_656 . . . ?
C20 C15 C16 C17 0.4(6) . . . . ?
C2 C15 C16 C17 -178.3(4) . . . . ?
C15 C16 C17 C18 -0.6(7) . . . . ?
C16 C17 C18 C19 -0.1(8) . . . . ?
C17 C18 C19 C20 1.1(7) . . . . ?
C16 C15 C20 C19 0.6(6) . . . . ?
C2 C15 C20 C19 179.2(4) . . . . ?
C18 C19 C20 C15 -1.4(7) . . . . ?
Yb1 O1 C24 C25 93.5(3) 2_656 . . . ?
Yb1 O1 C24 C25 -89.9(3) . . . . ?
Yb1 O1 C24 C26 -29.7(4) 2_656 . . . ?
Yb1 O1 C24 C26 146.9(2) . . . . ?
